data_4319092
loop_
_publ_author_name
'Tomona Yutaka'
'Ichiro Mori'
'Masato Kurihara'
'Jun Mizutani'
'Naoto Tamai'
'Tsuyoshi Kawai'
'Masahiro Irie'
'Hiroshi Nishihara'

_publ_section_title
;
 Photoluminescence Switching of Azobenzene-Conjugated Pt(II) Terpyridine
 Complexes by Trans-Cis Photoisomerization
;
_journal_name_full 'Inorganic Chemistry'
_journal_page_first 7143
_journal_page_last 7150
_journal_paper_doi 10.1021/ic0260116
_journal_volume 41
_journal_year 2002
_chemical_formula_moiety 'C35 H37 Cl F6 N7 O2 P Pt '
_chemical_formula_sum 'C35 H37 Cl F6 N7 O2 P Pt'
_chemical_formula_weight 963.23
_space_group_IT_number 2
_symmetry_cell_setting triclinic
_symmetry_Int_Tables_number 2
_symmetry_space_group_name_Hall '-P 1'
_symmetry_space_group_name_H-M 'P -1'
_audit_creation_date 2001-10-30
_audit_creation_method 'by CrystalStructure v2.00'
_cell_angle_alpha 113.45(3)
_cell_angle_beta 91.95(1)
_cell_angle_gamma 92.37(2)
_cell_formula_units_Z 2
_cell_length_a 7.13(5)
_cell_length_b 16.28(2)
_cell_length_c 17.06(3)
_cell_measurement_reflns_used 20996
_cell_measurement_temperature 293.1
_cell_measurement_theta_max 13.7
_cell_measurement_theta_min 1.5
_cell_volume 1812(13)
_computing_cell_refinement CrystalClear
_computing_data_collection CrystalClear
_computing_data_reduction CrystalStructure
_computing_publication_material 'CrystalStructure Ver. 2.00'
_computing_structure_refinement CRYSTALS
_computing_structure_solution SHELXS97
_diffrn_detector_area_resol_mean 14.63
_diffrn_measured_fraction_theta_full 0.9477
_diffrn_measured_fraction_theta_max 0.9477
_diffrn_measurement_device_type 'Rigaku Mercury'
_diffrn_measurement_method \w
_diffrn_radiation_type 'Mo K\a'
_diffrn_radiation_wavelength 0.7107
_diffrn_reflns_av_R_equivalents 0.033
_diffrn_reflns_limit_h_max 9
_diffrn_reflns_limit_h_min -9
_diffrn_reflns_limit_k_max 20
_diffrn_reflns_limit_k_min -21
_diffrn_reflns_limit_l_max 22
_diffrn_reflns_limit_l_min -22
_diffrn_reflns_number 14387
_diffrn_reflns_theta_full 27.48
_diffrn_reflns_theta_max 27.48
_exptl_absorpt_coefficient_mu 4.046
_exptl_absorpt_correction_type none
_exptl_crystal_colour colorless
_exptl_crystal_density_diffrn 1.764
_exptl_crystal_density_method 'not measured'
_exptl_crystal_description prism
_exptl_crystal_size_max 0.20
_exptl_crystal_size_mid 0.20
_exptl_crystal_size_min 0.20
_refine_diff_density_max 1.54
_refine_diff_density_min -1.07
_refine_ls_extinction_method none
_refine_ls_goodness_of_fit_ref 3.892
_refine_ls_number_parameters 218
_refine_ls_number_reflns 6416
_refine_ls_R_factor_gt 0.0810
_refine_ls_shift/su_max 0.0040
_refine_ls_structure_factor_coef F
_refine_ls_weighting_details 'w = 1/\s^2^(Fo)'
_refine_ls_weighting_scheme sigma
_refine_ls_wR_factor_ref 0.0930
_reflns_number_gt 6416
_reflns_number_total 7887
_reflns_threshold_expression F^2^>2.0\s(F^2^)
_cod_data_source_file ic0260116_2.cif
_cod_data_source_block '__PtCltpyAB.inf'
_cod_original_cell_volume 1813.1(89)
_cod_original_sg_symbol_H-M 'P -1 '
_cod_original_formula_sum 'C35 H37 Cl F6 N7 O2 P Pt '
_cod_database_code 4319092

loop_
_symmetry_equiv_pos_as_xyz
x,y,z
-x,-y,-z

loop_
_atom_site_label
_atom_site_type_symbol
_atom_site_fract_x
_atom_site_fract_y
_atom_site_fract_z
_atom_site_U_iso_or_equiv
_atom_site_adp_type
_atom_site_occupancy
_atom_site_symmetry_multiplicity
_atom_site_calc_flag
_atom_site_refinement_flags
_atom_site_disorder_assembly
_atom_site_disorder_group
Pt1 Pt 0.43542(6) -0.06669(3) 0.05880(4) 0.03156(13) Uani 1.00 1 d . . .
Cl1 Cl 0.1784(4) 0.0177(2) 0.0947(2) 0.0365(7) Uiso 1.00 1 d . . .
P1 P 0.1916(6) 0.2477(3) 0.4435(3) 0.0559(10) Uiso 1.00 1 d . . .
F1 F 0.201(2) 0.1459(9) 0.4369(9) 0.112(4) Uiso 1.00 1 d . . .
F2 F 0.182(3) 0.2086(13) 0.3471(12) 0.168(7) Uiso 1.00 1 d . . .
F3 F -0.032(3) 0.2359(12) 0.4424(11) 0.152(6) Uiso 1.00 1 d . . .
F4 F 0.183(2) 0.3486(9) 0.4615(9) 0.112(4) Uiso 1.00 1 d . . .
F5 F 0.200(3) 0.279(2) 0.542(1) 0.197(8) Uiso 1.00 1 d . . .
F6 F 0.409(2) 0.2552(9) 0.4463(9) 0.117(4) Uiso 1.00 1 d . . .
O1 O 1.770(2) 0.1285(8) 0.7494(8) 0.076(3) Uiso 1.00 1 d . . .
O2 O 0.789(2) -0.3950(8) -0.2596(8) 0.071(3) Uiso 1.00 1 d . . .
N1 N 0.371(1) -0.1396(6) -0.0658(7) 0.032(2) Uiso 1.00 1 d . . .
N2 N 0.653(1) -0.1354(7) 0.0313(7) 0.037(2) Uiso 1.00 1 d . . .
N3 N 0.569(1) -0.0170(7) 0.1753(7) 0.035(2) Uiso 1.00 1 d . . .
N4 N 1.594(2) -0.4534(11) -0.0746(10) 0.075(4) Uiso 1.00 1 d . . .
N5 N 1.589(2) -0.5086(11) -0.1479(11) 0.081(5) Uiso 1.00 1 d . . .
N6 N 1.698(3) 0.1244(13) 0.6222(13) 0.106(6) Uiso 1.00 1 d . . .
N7 N 0.697(2) -0.5108(10) -0.3828(10) 0.073(4) Uiso 1.00 1 d . . .
C1 C 0.214(2) -0.1355(8) -0.1098(8) 0.035(3) Uiso 1.00 1 d . . .
C2 C 0.188(2) -0.1883(9) -0.1986(9) 0.040(3) Uiso 1.00 1 d . . .
C3 C 0.327(2) -0.2455(10) -0.2418(10) 0.051(4) Uiso 1.00 1 d . . .
C4 C 0.487(2) -0.2500(9) -0.1951(9) 0.045(3) Uiso 1.00 1 d . . .
C5 C 0.505(2) -0.1965(8) -0.1081(8) 0.034(3) Uiso 1.00 1 d . . .
C6 C 0.666(2) -0.1973(8) -0.0498(8) 0.036(3) Uiso 1.00 1 d . . .
C7 C 0.819(2) -0.2502(8) -0.0712(8) 0.038(3) Uiso 1.00 1 d . . .
C8 C 0.954(2) -0.2401(9) -0.0049(9) 0.042(3) Uiso 1.00 1 d . . .
C9 C 0.938(2) -0.1749(9) 0.0775(9) 0.043(3) Uiso 1.00 1 d . . .
C10 C 0.786(2) -0.1236(8) 0.0928(8) 0.034(3) Uiso 1.00 1 d . . .
C11 C 0.742(2) -0.0529(8) 0.1749(8) 0.037(3) Uiso 1.00 1 d . . .
C12 C 0.861(2) -0.0216(10) 0.2488(10) 0.054(4) Uiso 1.00 1 d . . .
C13 C 0.802(2) 0.0449(11) 0.3239(11) 0.062(4) Uiso 1.00 1 d . . .
C14 C 0.622(2) 0.0792(10) 0.3231(10) 0.055(4) Uiso 1.00 1 d . . .
C15 C 0.511(2) 0.0457(9) 0.2490(9) 0.045(3) Uiso 1.00 1 d . . .
C16 C 1.116(2) -0.2982(9) -0.0259(10) 0.047(3) Uiso 1.00 1 d . . .
C17 C 1.260(2) -0.2834(11) 0.0342(11) 0.062(4) Uiso 1.00 1 d . . .
C18 C 1.416(3) -0.3398(12) 0.0168(12) 0.067(5) Uiso 1.00 1 d . . .
C19 C 1.422(2) -0.4022(11) -0.0612(12) 0.062(4) Uiso 1.00 1 d . . .
C20 C 1.284(3) -0.420(1) -0.126(1) 0.085(6) Uiso 1.00 1 d . . .
C21 C 1.129(2) -0.3671(12) -0.1043(12) 0.065(5) Uiso 1.00 1 d . . .
C22 C 1.776(4) -0.566(2) -0.165(2) 0.102(7) Uiso 1.00 1 d . . .
C23 C 1.879(4) -0.555(2) -0.098(2) 0.116(8) Uiso 1.00 1 d . . .
C24 C 2.057(4) -0.615(2) -0.128(2) 0.134(10) Uiso 1.00 1 d . . .
C25 C 2.051(4) -0.652(2) -0.206(2) 0.106(8) Uiso 1.00 1 d . . .
C26 C 1.971(5) -0.668(2) -0.274(2) 0.135(10) Uiso 1.00 1 d . . .
C27 C 1.764(5) -0.612(2) -0.251(2) 0.153(12) Uiso 1.00 1 d . . .
C28 C 1.657(3) 0.1465(13) 0.703(1) 0.077(5) Uiso 1.00 1 d . . .
C29 C 1.476(3) 0.193(2) 0.733(1) 0.090(6) Uiso 1.00 1 d . . .
C30 C 1.575(4) 0.146(2) 0.558(2) 0.113(8) Uiso 1.00 1 d . . .
C31 C 1.873(3) 0.076(2) 0.586(2) 0.095(7) Uiso 1.00 1 d . . .
C32 C 0.833(2) -0.4581(11) -0.3297(11) 0.058(4) Uiso 1.00 1 d . . .
C33 C 1.037(3) -0.4722(13) -0.3503(12) 0.074(5) Uiso 1.00 1 d . . .
C34 C 0.736(4) -0.583(2) -0.466(2) 0.112(8) Uiso 1.00 1 d . . .
C35 C 0.499(3) -0.493(2) -0.360(2) 0.096(7) Uiso 1.00 1 d . . .

loop_
_atom_site_aniso_label
_atom_site_aniso_U_11
_atom_site_aniso_U_22
_atom_site_aniso_U_33
_atom_site_aniso_U_12
_atom_site_aniso_U_13
_atom_site_aniso_U_23
Pt1 0.0159(2) 0.0205(2) 0.0572(4) 0.0052(2) 0.0026(2) 0.0140(2)

loop_
_atom_type_symbol
_atom_type_description
_atom_type_scat_dispersion_real
_atom_type_scat_dispersion_imag
_atom_type_scat_source
Pt Pt -2.013 8.802
;
International Tables for Crystallography
(1992, Vol. C, Tables 4.2.6.8 and 6.1.1.4)
;
Cl Cl 0.174 0.200
;
International Tables for Crystallography
(1992, Vol. C, Tables 4.2.6.8 and 6.1.1.4)
;
P P 0.125 0.123
;
International Tables for Crystallography
(1992, Vol. C, Tables 4.2.6.8 and 6.1.1.4)
;
F F 0.026 0.016
;
International Tables for Crystallography
(1992, Vol. C, Tables 4.2.6.8 and 6.1.1.4)
;
N N 0.011 0.006
;
International Tables for Crystallography
(1992, Vol. C, Tables 4.2.6.8 and 6.1.1.4)
;
C C 0.006 0.003
;
International Tables for Crystallography
(1992, Vol. C, Tables 4.2.6.8 and 6.1.1.4)
;
H H 0.000 0.000
;
International Tables for Crystallography
(1992, Vol. C, Table 6.1.1.4)
;
O O 0.017 0.010
;
International Tables for Crystallography
(1992, Vol. C, Tables 4.2.6.8 and 6.1.1.4)
;

loop_
_geom_angle_atom_site_label_1
_geom_angle_site_symmetry_1
_geom_angle_atom_site_label_2
_geom_angle_site_symmetry_2
_geom_angle_atom_site_label_3
_geom_angle_site_symmetry_3
_geom_angle
_geom_angle_publ_flag
Cl1 . Pt1 . N1 . 100.3(5) yes
Cl1 . Pt1 . N2 . 178.7(3) yes
N1 . Pt1 . N2 . 81.0(4) yes
Cl1 . Pt1 . N3 . 97.3(3) yes
N1 . Pt1 . N3 . 162.4(4) yes
N2 . Pt1 . N3 . 81.4(4) yes
F1 . P1 . F2 . 87.2(9) yes
F1 . P1 . F3 . 88.3(9) yes
F2 . P1 . F3 . 89.9(11) yes
F1 . P1 . F4 . 173.1(8) yes
F2 . P1 . F4 . 99.7(9) yes
F3 . P1 . F4 . 91.5(9) yes
F1 . P1 . F5 . 87.8(10) yes
F2 . P1 . F5 . 175.0(11) yes
F3 . P1 . F5 . 89.2(11) yes
F4 . P1 . F5 . 85.3(10) yes
F1 . P1 . F6 . 89.0(8) yes
F2 . P1 . F6 . 91.2(10) yes
F3 . P1 . F6 . 177.0(9) yes
F4 . P1 . F6 . 91.0(9) yes
F5 . P1 . F6 . 89.5(10) yes
Pt1 . N1 . C1 . 126.1(8) yes
Pt1 . N1 . C5 . 114.7(8) yes
C1 . N1 . C5 . 119.1(11) yes
Pt1 . N2 . C6 . 119.1(9) yes
Pt1 . N2 . C10 . 119.4(9) yes
C6 . N2 . C10 . 121.5(10) yes
Pt1 . N3 . C11 . 112.2(9) yes
Pt1 . N3 . C15 . 128.1(9) yes
C11 . N3 . C15 . 119.7(11) yes
N5 . N4 . C19 . 109.0(15) yes
N4 . N5 . C22 . 110.6(17) yes
C28 . N6 . C30 . 123.0(20) yes
C28 . N6 . C31 . 121.9(19) yes
C30 . N6 . C31 . 115.0(19) yes
C32 . N7 . C34 . 122.1(17) yes
C32 . N7 . C35 . 118.4(16) yes
C34 . N7 . C35 . 119.4(17) yes
N1 . C1 . C2 . 120.6(11) yes
C1 . C2 . C3 . 120.2(12) yes
C2 . C3 . C4 . 118.6(14) yes
C3 . C4 . C5 . 119.0(13) yes
N1 . C5 . C4 . 122.6(12) yes
N1 . C5 . C6 . 112.8(11) yes
C4 . C5 . C6 . 124.5(11) yes
N2 . C6 . C5 . 112.1(10) yes
N2 . C6 . C7 . 120.6(12) yes
C5 . C6 . C7 . 127.2(12) yes
C6 . C7 . C8 . 117.4(12) yes
C7 . C8 . C9 . 120.5(12) yes
C7 . C8 . C16 . 118.4(12) yes
C9 . C8 . C16 . 121.1(12) yes
C8 . C9 . C10 . 118.4(12) yes
N2 . C10 . C9 . 121.5(12) yes
N2 . C10 . C11 . 112.0(11) yes
C9 . C10 . C11 . 126.5(12) yes
N3 . C11 . C10 . 114.9(11) yes
N3 . C11 . C12 . 120.2(12) yes
C10 . C11 . C12 . 124.9(12) yes
C11 . C12 . C13 . 119.6(14) yes
C12 . C13 . C14 . 119.1(16) yes
C13 . C14 . C15 . 118.9(14) yes
N3 . C15 . C14 . 122.4(13) yes
C8 . C16 . C17 . 119.9(13) yes
C8 . C16 . C21 . 122.4(14) yes
C17 . C16 . C21 . 117.7(15) yes
C16 . C17 . C18 . 121.2(16) yes
C17 . C18 . C19 . 117.4(17) yes
N4 . C19 . C18 . 113.4(16) yes
N4 . C19 . C20 . 121.8(17) yes
C18 . C19 . C20 . 124.7(17) yes
C19 . C20 . C21 . 115.8(18) yes
C16 . C21 . C20 . 122.9(17) yes
N5 . C22 . C23 . 114.9(23) yes
N5 . C22 . C27 . 102.8(23) yes
C23 . C22 . C27 . 142.3(29) yes
C22 . C23 . C24 . 107.6(24) yes
C23 . C24 . C25 . 109.5(27) yes
C24 . C25 . C26 . 150.0(33) yes
O1 . C28 . N6 . 117.4(19) yes
O1 . C28 . C29 . 124.4(19) yes
N6 . C28 . C29 . 118.2(19) yes
O2 . C32 . N7 . 119.2(16) yes
O2 . C32 . C33 . 120.3(15) yes
N7 . C32 . C33 . 120.6(16) yes

loop_
_geom_bond_atom_site_label_1
_geom_bond_site_symmetry_1
_geom_bond_atom_site_label_2
_geom_bond_site_symmetry_2
_geom_bond_distance
_geom_bond_publ_flag
Pt1 . Cl1 . 2.289(11) yes
Pt1 . N1 . 2.01(1) yes
Pt1 . N2 . 1.911(13) yes
Pt1 . N3 . 2.010(11) yes
P1 . F1 . 1.620(14) yes
P1 . F2 . 1.507(19) yes
P1 . F3 . 1.60(2) yes
P1 . F4 . 1.549(14) yes
P1 . F5 . 1.55(2) yes
P1 . F6 . 1.547(18) yes
O1 . C28 . 1.23(2) yes
O2 . C32 . 1.286(18) yes
N1 . C1 . 1.343(16) yes
N1 . C5 . 1.375(16) yes
N2 . C6 . 1.358(16) yes
N2 . C10 . 1.339(16) yes
N3 . C11 . 1.390(17) yes
N3 . C15 . 1.357(17) yes
N4 . N5 . 1.214(19) yes
N4 . C19 . 1.49(2) yes
N5 . C22 . 1.63(3) yes
N6 . C28 . 1.33(3) yes
N6 . C30 . 1.54(3) yes
N6 . C31 . 1.52(3) yes
N7 . C32 . 1.32(2) yes
N7 . C34 . 1.49(3) yes
N7 . C35 . 1.49(3) yes
C1 . C2 . 1.415(18) yes
C2 . C3 . 1.402(19) yes
C3 . C4 . 1.39(2) yes
C4 . C5 . 1.389(18) yes
C5 . C6 . 1.497(18) yes
C6 . C7 . 1.385(18) yes
C7 . C8 . 1.414(19) yes
C8 . C9 . 1.396(19) yes
C8 . C16 . 1.488(19) yes
C9 . C10 . 1.366(18) yes
C10 . C11 . 1.469(17) yes
C11 . C12 . 1.39(2) yes
C12 . C13 . 1.40(2) yes
C13 . C14 . 1.42(2) yes
C14 . C15 . 1.37(2) yes
C16 . C17 . 1.37(2) yes
C16 . C21 . 1.37(2) yes
C17 . C18 . 1.43(2) yes
C18 . C19 . 1.32(2) yes
C19 . C20 . 1.38(3) yes
C20 . C21 . 1.40(3) yes
C22 . C23 . 1.29(3) yes
C22 . C27 . 1.35(4) yes
C23 . C24 . 1.61(4) yes
C24 . C25 . 1.22(3) yes
C25 . C26 . 1.19(3) yes
C28 . C29 . 1.53(3) yes
C32 . C33 . 1.51(3) yes

loop_
_geom_contact_atom_site_label_1
_geom_contact_site_symmetry_1
_geom_contact_atom_site_label_2
_geom_contact_site_symmetry_2
_geom_contact_distance
_geom_contact_publ_flag
Pt1 . Cl1 . 2.289(11) yes
Pt1 . N1 . 2.01(1) yes
Pt1 . N1 2_655 3.533(11) yes
Pt1 . N2 . 1.911(13) yes
Pt1 . N3 . 2.010(11) yes
Pt1 . C1 . 3.001(14) yes
Pt1 . C5 . 2.867(13) yes
Pt1 . C6 . 2.832(14) yes
Pt1 . C10 . 2.820(19) yes
Pt1 . C11 . 2.843(17) yes
Pt1 . C15 . 3.040(15) yes
Pt1 . C17 1_455 3.550(18) yes
Cl1 . N1 . 3.302(11) yes
Cl1 . N3 . 3.233(19) yes
Cl1 . C1 . 3.412(14) yes
Cl1 . C1 2_555 3.42(2) yes
Cl1 . C5 2_655 3.536(16) yes
Cl1 . C6 2_655 3.454(14) yes
Cl1 . C9 1_455 3.412(15) yes
Cl1 . C10 1_455 3.541(19) yes
Cl1 . C15 . 3.362(18) yes
P1 . F1 . 1.620(14) yes
P1 . F2 . 1.507(19) yes
P1 . F3 . 1.60(2) yes
P1 . F4 . 1.549(14) yes
P1 . F5 . 1.55(2) yes
P1 . F6 . 1.547(18) yes
F1 . F2 . 2.16(2) yes
F1 . F3 . 2.24(2) yes
F1 . F4 . 3.16(2) yes
F1 . F5 . 2.20(2) yes
F1 . F6 . 2.22(2) yes
F1 . C13 1_455 3.35(3) yes
F1 . C14 . 3.60(3) yes
F1 . C30 1_455 3.32(3) yes
F1 . C31 2_756 3.49(3) yes
F2 . F3 . 2.19(3) yes
F2 . F4 . 2.34(2) yes
F2 . F5 . 3.06(3) yes
F2 . F6 . 2.18(2) yes
F2 . C2 2_555 3.51(3) yes
F2 . C15 . 3.55(3) yes
F3 . F4 . 2.25(2) yes
F3 . F5 . 2.21(3) yes
F3 . F6 . 3.14(3) yes
F3 . C13 1_455 3.11(3) yes
F3 . C14 1_455 3.43(3) yes
F3 . C34 1_466 3.28(3) yes
F4 . F5 . 2.10(3) yes
F4 . F6 . 2.21(2) yes
F4 . N7 2_655 3.49(2) yes
F4 . C32 2_655 3.38(2) yes
F4 . C33 1_466 3.60(2) yes
F4 . C34 1_466 3.52(3) yes
F5 . F6 . 2.18(3) yes
F5 . C26 1_366 3.40(4) yes
F5 . C30 1_455 3.58(4) yes
F6 . C14 . 3.27(2) yes
F6 . C30 1_455 3.30(3) yes
F6 . C34 1_566 3.28(3) yes
O1 . N3 2_756 3.53(2) yes
O1 . N6 . 2.19(2) yes
O1 . C9 2_856 3.36(2) yes
O1 . C12 2_856 3.22(2) yes
O1 . C15 2_756 3.41(2) yes
O1 . C17 2_856 3.57(2) yes
O1 . C28 . 1.23(2) yes
O1 . C29 . 2.45(3) yes
O1 . C31 . 2.70(3) yes
O2 . N5 1_455 3.44(2) yes
O2 . N7 . 2.25(2) yes
O2 . C4 . 3.15(2) yes
O2 . C7 . 3.132(18) yes
O2 . C21 . 3.41(2) yes
O2 . C27 1_455 3.59(4) yes
O2 . C32 . 1.286(18) yes
O2 . C33 . 2.43(2) yes
O2 . C35 . 2.66(3) yes
N1 . N2 . 2.545(18) yes
N1 . C1 . 1.343(16) yes
N1 . C2 . 2.396(17) yes
N1 . C3 . 2.803(19) yes
N1 . C4 . 2.425(17) yes
N1 . C5 . 1.375(16) yes
N1 . C6 . 2.39(2) yes
N1 . C16 1_455 3.393(19) yes
N1 . C17 1_455 3.48(2) yes
N2 . N3 . 2.558(15) yes
N2 . C5 . 2.369(17) yes
N2 . C6 . 1.358(16) yes
N2 . C7 . 2.383(16) yes
N2 . C8 . 2.73(2) yes
N2 . C9 . 2.36(2) yes
N2 . C10 . 1.339(16) yes
N2 . C11 . 2.328(17) yes
N2 . C18 1_455 3.58(2) yes
N3 . C1 2_655 3.438(17) yes
N3 . C2 2_655 3.570(18) yes
N3 . C10 . 2.411(16) yes
N3 . C11 . 1.390(17) yes
N3 . C12 . 2.41(2) yes
N3 . C13 . 2.78(2) yes
N3 . C14 . 2.387(19) yes
N3 . C15 . 1.357(17) yes
N4 . N5 . 1.214(19) yes
N4 . C7 1_655 3.59(2) yes
N4 . C18 . 2.35(2) yes
N4 . C19 . 1.49(2) yes
N4 . C20 . 2.51(3) yes
N4 . C22 . 2.35(3) yes
N4 . C23 . 2.61(3) yes
N4 . C27 . 3.40(4) yes
N5 . C18 . 3.37(2) yes
N5 . C19 . 2.20(2) yes
N5 . C20 . 2.61(3) yes
N5 . C22 . 1.63(3) yes
N5 . C23 . 2.47(3) yes
N5 . C27 . 2.34(4) yes
N6 . C26 1_566 3.58(4) yes
N6 . C28 . 1.33(3) yes
N6 . C29 . 2.45(3) yes
N6 . C30 . 1.54(3) yes
N6 . C31 . 1.52(3) yes
N7 . C27 1_455 3.30(4) yes
N7 . C32 . 1.32(2) yes
N7 . C33 . 2.46(3) yes
N7 . C34 . 1.49(3) yes
N7 . C35 . 1.49(3) yes
C1 . C2 . 1.415(18) yes
C1 . C3 . 2.442(19) yes
C1 . C4 . 2.78(2) yes
C1 . C5 . 2.34(2) yes
C1 . C7 1_455 3.54(2) yes
C1 . C8 1_455 3.45(2) yes
C1 . C16 1_455 3.532(19) yes
C2 . C3 . 1.402(19) yes
C2 . C4 . 2.40(2) yes
C2 . C5 . 2.73(2) yes
C2 . C14 2_655 3.54(2) yes
C2 . C15 2_655 3.47(2) yes
C3 . C4 . 1.39(2) yes
C3 . C5 . 2.39(2) yes
C3 . C14 2_655 3.51(2) yes
C3 . C15 2_655 3.46(2) yes
C4 . C5 . 1.389(18) yes
C4 . C6 . 2.55(2) yes
C4 . C7 . 3.12(2) yes
C5 . C6 . 1.497(18) yes
C5 . C7 . 2.58(2) yes
C6 . C7 . 1.385(18) yes
C6 . C8 . 2.39(2) yes
C6 . C9 . 2.76(2) yes
C6 . C10 . 2.353(18) yes
C6 . C18 1_455 3.43(2) yes
C7 . C8 . 1.414(19) yes
C7 . C9 . 2.440(19) yes
C7 . C10 . 2.763(18) yes
C7 . C16 . 2.49(2) yes
C7 . C21 . 2.90(2) yes
C8 . C9 . 1.396(19) yes
C8 . C10 . 2.372(18) yes
C8 . C16 . 1.488(19) yes
C8 . C17 . 2.47(2) yes
C8 . C21 . 2.50(2) yes
C9 . C10 . 1.366(18) yes
C9 . C11 . 2.532(18) yes
C9 . C12 . 3.08(2) yes
C9 . C16 . 2.51(2) yes
C9 . C17 . 2.89(2) yes
C10 . C11 . 1.469(17) yes
C10 . C12 . 2.54(2) yes
C11 . C12 . 1.39(2) yes
C11 . C13 . 2.41(2) yes
C11 . C14 . 2.78(2) yes
C11 . C15 . 2.38(2) yes
C11 . C29 2_756 3.59(3) yes
C12 . C13 . 1.40(2) yes
C12 . C14 . 2.43(2) yes
C12 . C15 . 2.77(3) yes
C13 . C14 . 1.42(2) yes
C13 . C15 . 2.40(2) yes
C14 . C15 . 1.37(2) yes
C16 . C17 . 1.37(2) yes
C16 . C18 . 2.44(3) yes
C16 . C19 . 2.75(2) yes
C16 . C20 . 2.43(2) yes
C16 . C21 . 1.37(2) yes
C17 . C18 . 1.43(2) yes
C17 . C19 . 2.35(2) yes
C17 . C20 . 2.77(3) yes
C17 . C21 . 2.35(2) yes
C17 . C23 2_845 3.36(3) yes
C17 . C24 2_845 3.53(4) yes
C18 . C19 . 1.32(2) yes
C18 . C20 . 2.39(3) yes
C18 . C21 . 2.75(3) yes
C18 . C23 2_845 3.33(3) yes
C19 . C20 . 1.38(3) yes
C19 . C21 . 2.36(3) yes
C20 . C21 . 1.40(3) yes
C20 . C24 1_455 3.49(4) yes
C21 . C23 1_455 3.51(3) yes
C22 . C23 . 1.29(3) yes
C22 . C24 . 2.35(4) yes
C22 . C25 . 2.41(4) yes
C22 . C26 . 2.45(4) yes
C22 . C27 . 1.35(4) yes
C23 . C23 2_945 3.45(6) yes
C23 . C24 . 1.61(4) yes
C23 . C25 . 2.33(4) yes
C23 . C26 . 2.94(4) yes
C23 . C27 . 2.50(4) yes
C24 . C25 . 1.22(3) yes
C24 . C26 . 2.33(4) yes
C24 . C27 . 2.93(5) yes
C25 . C26 . 1.19(3) yes
C25 . C27 . 2.37(4) yes
C26 . C27 . 1.74(4) yes
C26 . C28 1_544 3.57(4) yes
C27 . C32 1_655 3.30(4) yes
C28 . C29 . 1.53(3) yes
C28 . C30 . 2.52(3) yes
C28 . C31 . 2.49(3) yes
C29 . C30 . 2.89(3) yes
C30 . C31 . 2.58(3) yes
C32 . C33 . 1.51(3) yes
C32 . C34 . 2.46(3) yes
C32 . C35 . 2.42(3) yes
C33 . C34 . 2.88(3) yes
C33 . C35 1_655 3.33(4) yes
C34 . C35 . 2.57(3) yes

loop_
_geom_torsion_atom_site_label_1
_geom_torsion_site_symmetry_1
_geom_torsion_atom_site_label_2
_geom_torsion_site_symmetry_2
_geom_torsion_atom_site_label_3
_geom_torsion_site_symmetry_3
_geom_torsion_atom_site_label_4
_geom_torsion_site_symmetry_4
_geom_torsion
_geom_torsion_publ_flag
Cl1 . Pt1 . N1 . C1 . -0.7(18) yes
Cl1 . Pt1 . N1 . C5 . 177.6(14) yes
N2 . Pt1 . N1 . C1 . 179.6(19) yes
N2 . Pt1 . N1 . C5 . -2.2(17) yes
N3 . Pt1 . N1 . C1 . 177.0(37) yes
N3 . Pt1 . N1 . C5 . -4.7(53) yes
Cl1 . Pt1 . N2 . C6 . -170.1(30) yes
Cl1 . Pt1 . N2 . C10 . 11.9(33) yes
N1 . Pt1 . N2 . C6 . -1.2(18) yes
N1 . Pt1 . N2 . C10 . -179.2(18) yes
N3 . Pt1 . N2 . C6 . 178.0(18) yes
N3 . Pt1 . N2 . C10 . 0.0(18) yes
Cl1 . Pt1 . N3 . C11 . -177.1(14) yes
Cl1 . Pt1 . N3 . C15 . 1.2(20) yes
N1 . Pt1 . N3 . C11 . 5.1(52) yes
N1 . Pt1 . N3 . C15 . -176.5(35) yes
N2 . Pt1 . N3 . C11 . 2.6(17) yes
N2 . Pt1 . N3 . C15 . -179.0(20) yes
Cl1 . Pt1 . N1 . C1 . -0.7(18) yes
Cl1 . Pt1 . N1 . C5 . 177.6(14) yes
N2 . Pt1 . N1 . C1 . 179.6(19) yes
N2 . Pt1 . N1 . C5 . -2.2(17) yes
N3 . Pt1 . N1 . C1 . 177.0(37) yes
N3 . Pt1 . N1 . C5 . -4.7(53) yes
Pt1 . N1 . C1 . C2 . 177.6(11) yes
C5 . N1 . C1 . C2 . -0.6(26) yes
Pt1 . N1 . C5 . C4 . -178.0(13) yes
Pt1 . N1 . C5 . C6 . 4.8(16) yes
C1 . N1 . C5 . C4 . 0.4(28) yes
C1 . N1 . C5 . C6 . -176.9(16) yes
Cl1 . Pt1 . N2 . C6 . -170.1(30) yes
Cl1 . Pt1 . N2 . C10 . 11.9(33) yes
N1 . Pt1 . N2 . C6 . -1.2(18) yes
N1 . Pt1 . N2 . C10 . -179.2(18) yes
N3 . Pt1 . N2 . C6 . 178.0(18) yes
N3 . Pt1 . N2 . C10 . 0.0(18) yes
Pt1 . N2 . C6 . C5 . 4.0(17) yes
Pt1 . N2 . C6 . C7 . -177.9(12) yes
C10 . N2 . C6 . C5 . -178.0(16) yes
C10 . N2 . C6 . C7 . 0.0(28) yes
Pt1 . N2 . C10 . C9 . 176.0(12) yes
Pt1 . N2 . C10 . C11 . -2.5(16) yes
C6 . N2 . C10 . C9 . -2.0(28) yes
C6 . N2 . C10 . C11 . 179.5(16) yes
Cl1 . Pt1 . N3 . C11 . -177.1(14) yes
Cl1 . Pt1 . N3 . C15 . 1.2(20) yes
N1 . Pt1 . N3 . C11 . 5.1(52) yes
N1 . Pt1 . N3 . C15 . -176.5(35) yes
N2 . Pt1 . N3 . C11 . 2.6(17) yes
N2 . Pt1 . N3 . C15 . -179.0(20) yes
Pt1 . N3 . C11 . C10 . -4.6(17) yes
Pt1 . N3 . C11 . C12 . 175.5(14) yes
C15 . N3 . C11 . C10 . 176.8(18) yes
C15 . N3 . C11 . C12 . -3.0(30) yes
Pt1 . N3 . C15 . C14 . -174.7(13) yes
C11 . N3 . C15 . C14 . 3.6(30) yes
C19 . N4 . N5 . C22 . 179.8(23) yes
N5 . N4 . C19 . C18 . -179.5(24) yes
N5 . N4 . C19 . C20 . 0.8(37) yes
C19 . N4 . N5 . C22 . 179.8(23) yes
N4 . N5 . C22 . C23 . 10.7(45) yes
N4 . N5 . C22 . C27 . -169.6(33) yes
C30 . N6 . C28 . O1 . -177.1(29) yes
C30 . N6 . C28 . C29 . 1.9(49) yes
C31 . N6 . C28 . O1 . 2.0(45) yes
C31 . N6 . C28 . C29 . -179.0(27) yes
C34 . N7 . C32 . O2 . 177.9(27) yes
C34 . N7 . C32 . C33 . -2.8(47) yes
C35 . N7 . C32 . O2 . 2.1(40) yes
C35 . N7 . C32 . C33 . -178.6(25) yes
Pt1 . N1 . C1 . C2 . 177.6(11) yes
C5 . N1 . C1 . C2 . -0.6(26) yes
N1 . C1 . C2 . C3 . -0.2(26) yes
N1 . C1 . C2 . C3 . -0.2(26) yes
C1 . C2 . C3 . C4 . 1.2(29) yes
C1 . C2 . C3 . C4 . 1.2(29) yes
C2 . C3 . C4 . C5 . -1.5(28) yes
C2 . C3 . C4 . C5 . -1.5(28) yes
C3 . C4 . C5 . N1 . 0.7(30) yes
C3 . C4 . C5 . C6 . 177.6(18) yes
Pt1 . N1 . C5 . C4 . -178.0(13) yes
Pt1 . N1 . C5 . C6 . 4.8(16) yes
C1 . N1 . C5 . C4 . 0.4(28) yes
C1 . N1 . C5 . C6 . -176.9(16) yes
C3 . C4 . C5 . N1 . 0.7(30) yes
C3 . C4 . C5 . C6 . 177.6(18) yes
N1 . C5 . C6 . N2 . -5.6(21) yes
N1 . C5 . C6 . C7 . 176.5(17) yes
C4 . C5 . C6 . N2 . 177.3(19) yes
C4 . C5 . C6 . C7 . -0.6(34) yes
Pt1 . N2 . C6 . C5 . 4.0(17) yes
Pt1 . N2 . C6 . C7 . -177.9(12) yes
C10 . N2 . C6 . C5 . -178.0(16) yes
C10 . N2 . C6 . C7 . 0.0(28) yes
N1 . C5 . C6 . N2 . -5.6(21) yes
N1 . C5 . C6 . C7 . 176.5(17) yes
C4 . C5 . C6 . N2 . 177.3(19) yes
C4 . C5 . C6 . C7 . -0.6(34) yes
N2 . C6 . C7 . C8 . 2.9(25) yes
C5 . C6 . C7 . C8 . -179.3(17) yes
N2 . C6 . C7 . C8 . 2.9(25) yes
C5 . C6 . C7 . C8 . -179.3(17) yes
C6 . C7 . C8 . C9 . -4.1(28) yes
C6 . C7 . C8 . C16 . 178.2(17) yes
C6 . C7 . C8 . C9 . -4.1(28) yes
C6 . C7 . C8 . C16 . 178.2(17) yes
C7 . C8 . C9 . C10 . 2.3(28) yes
C16 . C8 . C9 . C10 . 179.9(18) yes
C7 . C8 . C16 . C17 . 172.6(19) yes
C7 . C8 . C16 . C21 . -7.2(31) yes
C9 . C8 . C16 . C17 . -5.1(32) yes
C9 . C8 . C16 . C21 . 175.1(20) yes
C7 . C8 . C9 . C10 . 2.3(28) yes
C16 . C8 . C9 . C10 . 179.9(18) yes
C8 . C9 . C10 . N2 . 0.8(28) yes
C8 . C9 . C10 . C11 . 179.0(17) yes
Pt1 . N2 . C10 . C9 . 176.0(12) yes
Pt1 . N2 . C10 . C11 . -2.5(16) yes
C6 . N2 . C10 . C9 . -2.0(28) yes
C6 . N2 . C10 . C11 . 179.5(16) yes
C8 . C9 . C10 . N2 . 0.8(28) yes
C8 . C9 . C10 . C11 . 179.0(17) yes
N2 . C10 . C11 . N3 . 4.7(22) yes
N2 . C10 . C11 . C12 . -175.4(18) yes
C9 . C10 . C11 . N3 . -173.7(18) yes
C9 . C10 . C11 . C12 . 6.1(34) yes
Pt1 . N3 . C11 . C10 . -4.6(17) yes
Pt1 . N3 . C11 . C12 . 175.5(14) yes
C15 . N3 . C11 . C10 . 176.8(18) yes
C15 . N3 . C11 . C12 . -3.0(30) yes
N2 . C10 . C11 . N3 . 4.7(22) yes
N2 . C10 . C11 . C12 . -175.4(18) yes
C9 . C10 . C11 . N3 . -173.7(18) yes
C9 . C10 . C11 . C12 . 6.1(34) yes
N3 . C11 . C12 . C13 . 1.2(29) yes
C10 . C11 . C12 . C13 . -178.6(19) yes
N3 . C11 . C12 . C13 . 1.2(29) yes
C10 . C11 . C12 . C13 . -178.6(19) yes
C11 . C12 . C13 . C14 . 0.1(32) yes
C11 . C12 . C13 . C14 . 0.1(32) yes
C12 . C13 . C14 . C15 . 0.3(33) yes
C12 . C13 . C14 . C15 . 0.3(33) yes
C13 . C14 . C15 . N3 . -2.2(34) yes
Pt1 . N3 . C15 . C14 . -174.7(13) yes
C11 . N3 . C15 . C14 . 3.6(30) yes
C13 . C14 . C15 . N3 . -2.2(34) yes
C7 . C8 . C16 . C17 . 172.6(19) yes
C7 . C8 . C16 . C21 . -7.2(31) yes
C9 . C8 . C16 . C17 . -5.1(32) yes
C9 . C8 . C16 . C21 . 175.1(20) yes
C8 . C16 . C17 . C18 . 178.1(20) yes
C21 . C16 . C17 . C18 . -2.1(37) yes
C8 . C16 . C21 . C20 . 177.9(22) yes
C17 . C16 . C21 . C20 . -1.9(38) yes
C8 . C16 . C17 . C18 . 178.1(20) yes
C21 . C16 . C17 . C18 . -2.1(37) yes
C16 . C17 . C18 . C19 . 5.0(36) yes
C16 . C17 . C18 . C19 . 5.0(36) yes
C17 . C18 . C19 . N4 . 176.3(21) yes
C17 . C18 . C19 . C20 . -4.0(38) yes
N5 . N4 . C19 . C18 . -179.5(24) yes
N5 . N4 . C19 . C20 . 0.8(37) yes
C17 . C18 . C19 . N4 . 176.3(21) yes
C17 . C18 . C19 . C20 . -4.0(38) yes
N4 . C19 . C20 . C21 . 179.9(22) yes
C18 . C19 . C20 . C21 . 0.2(43) yes
N4 . C19 . C20 . C21 . 179.9(22) yes
C18 . C19 . C20 . C21 . 0.2(43) yes
C19 . C20 . C21 . C16 . 3.0(37) yes
C8 . C16 . C21 . C20 . 177.9(22) yes
C17 . C16 . C21 . C20 . -1.9(38) yes
C19 . C20 . C21 . C16 . 3.0(37) yes
N4 . N5 . C22 . C23 . 10.7(45) yes
N4 . N5 . C22 . C27 . -169.6(33) yes
N5 . C22 . C23 . C24 . -179.2(27) yes
C27 . C22 . C23 . C24 . 1.4(83) yes
N5 . C22 . C27 . C26 . 175.7(29) yes
C23 . C22 . C27 . C26 . -4.9(78) yes
N5 . C22 . C23 . C24 . -179.2(27) yes
C27 . C22 . C23 . C24 . 1.4(83) yes
C22 . C23 . C24 . C25 . 3.4(56) yes
C22 . C23 . C24 . C25 . 3.4(56) yes
C23 . C24 . C25 . C26 . -5.1(87) yes
C23 . C24 . C25 . C26 . -5.1(87) yes
C24 . C25 . C26 . C27 . 1.3(98) yes
C24 . C25 . C26 . C27 . 1.3(98) yes
C25 . C26 . C27 . C22 . 3.6(57) yes
N5 . C22 . C27 . C26 . 175.7(29) yes
C23 . C22 . C27 . C26 . -4.9(78) yes
C25 . C26 . C27 . C22 . 3.6(57) yes
C30 . N6 . C28 . O1 . -177.1(29) yes
C30 . N6 . C28 . C29 . 1.9(49) yes
C31 . N6 . C28 . O1 . 2.0(45) yes
C31 . N6 . C28 . C29 . -179.0(27) yes
C34 . N7 . C32 . O2 . 177.9(27) yes
C34 . N7 . C32 . C33 . -2.8(47) yes
C35 . N7 . C32 . O2 . 2.1(40) yes
C35 . N7 . C32 . C33 . -178.6(25) yes
